data_4077953
loop_
_publ_author_name
'Braunschweig, Holger'
'Friedrich, Maria'
'Radacki, Krzysztof'
'Wolf, Justin'

_publ_section_title
;
 Synthesis and Reactivity of Palladium- and Platinum-Bridged
 Heterobimetallic [3]Trochrocenophanes
;
_journal_issue 8
_journal_name_full Organometallics
_journal_page_first 3027
_journal_paper_doi 10.1021/om201119v
_journal_volume 31
_journal_year 2012
_chemical_formula_moiety 'C36 H54 Cl2 Cr P2 Pd'
_chemical_formula_sum 'C36 H54 Cl2 Cr P2 Pd'
_chemical_formula_weight 778.03
_chemical_name_common
;
?
;
_chemical_name_systematic
; 
?
;
_space_group_IT_number 15
_symmetry_cell_setting monoclinic
_symmetry_space_group_name_Hall '-C 2yc'
_symmetry_space_group_name_H-M 'C 1 2/c 1'
_atom_sites_solution_hydrogens geom
_atom_sites_solution_primary direct
_atom_sites_solution_secondary difmap
_audit_creation_method SHELXL-97
_cell_angle_alpha 90.00
_cell_angle_beta 122.045(3)
_cell_angle_gamma 90.00
_cell_formula_units_Z 8
_cell_length_a 26.3695(18)
_cell_length_b 18.7072(11)
_cell_length_c 17.5347(12)
_cell_measurement_reflns_used 7650
_cell_measurement_temperature 100(2)
_cell_measurement_theta_max 26.24
_cell_measurement_theta_min 2.28
_cell_volume 7331.9(9)
_computing_cell_refinement 'Saint+ ver. 7.68A (Bruker AXS)'
_computing_data_collection 'APEX2 ver. 2010.3 (Bruker AXS)'
_computing_data_reduction 'Saint+ ver. 7.68A (Bruker AXS)'
_computing_molecular_graphics 'XP ver. 5.1 (Bruker AXS, 1998)'
_computing_publication_material 'SHELXL-97 (Sheldrick, 2008)'
_computing_structure_refinement 'SHELXL-97 (Sheldrick, 1997)'
_computing_structure_solution 'SHELXS-97 (Sheldrick, 1990)'
_diffrn_ambient_temperature 100(2)
_diffrn_detector_area_resol_mean 8.333
_diffrn_measured_fraction_theta_full 1.000
_diffrn_measured_fraction_theta_max 0.998
_diffrn_measurement_device_type 'Bruker X8-APEX II'
_diffrn_measurement_method '\f and \w scans'
_diffrn_radiation_monochromator 'multi-layer mirror'
_diffrn_radiation_source 'rotating anode'
_diffrn_radiation_type MoK\a
_diffrn_radiation_wavelength 0.71073
_diffrn_reflns_av_R_equivalents 0.0000
_diffrn_reflns_av_sigmaI/netI 0.0192
_diffrn_reflns_limit_h_max 27
_diffrn_reflns_limit_h_min -32
_diffrn_reflns_limit_k_max 23
_diffrn_reflns_limit_k_min 0
_diffrn_reflns_limit_l_max 21
_diffrn_reflns_limit_l_min 0
_diffrn_reflns_number 7546
_diffrn_reflns_theta_full 26.00
_diffrn_reflns_theta_max 26.45
_diffrn_reflns_theta_min 1.60
_exptl_absorpt_coefficient_mu 1.044
_exptl_absorpt_correction_T_max 0.7454
_exptl_absorpt_correction_T_min 0.6562
_exptl_absorpt_correction_type multi-scan
_exptl_absorpt_process_details 'Sadabs 2008/1 (Bruker 2008)'
_exptl_crystal_colour green
_exptl_crystal_density_diffrn 1.410
_exptl_crystal_density_method 'not measured'
_exptl_crystal_description plate
_exptl_crystal_F_000 3232
_exptl_crystal_size_max 0.30
_exptl_crystal_size_mid 0.21
_exptl_crystal_size_min 0.03
_platon_squeeze_details
;
;
_refine_diff_density_max 1.296
_refine_diff_density_min -0.663
_refine_diff_density_rms 0.094
_refine_ls_extinction_method none
_refine_ls_goodness_of_fit_ref 0.822
_refine_ls_hydrogen_treatment constr
_refine_ls_matrix_type full
_refine_ls_number_parameters 510
_refine_ls_number_reflns 7546
_refine_ls_number_restraints 578
_refine_ls_restrained_S_all 0.824
_refine_ls_R_factor_all 0.0683
_refine_ls_R_factor_gt 0.0458
_refine_ls_shift/su_max 0.010
_refine_ls_shift/su_mean 0.000
_refine_ls_structure_factor_coef Fsqd
_refine_ls_weighting_details 'calc w=1/[\s^2^(Fo^2^)+(0.1478P)^2^+40.5776P] where P=(Fo^2^+2Fc^2^)/3'
_refine_ls_weighting_scheme calc
_refine_ls_wR_factor_gt 0.1471
_refine_ls_wR_factor_ref 0.1779
_reflns_number_gt 5799
_reflns_number_total 7546
_reflns_threshold_expression >2sigma(I)
_cod_data_source_file om201119v_si_002.cif
_cod_data_source_block 6
_cod_depositor_comments
;
The following automatic conversions were performed:

'_symmetry_cell_setting' value 'Monoclinic' changed to 'monoclinic'
according to /home/saulius/struct/CIF-dictionaries/cif_core.dic
dictionary named 'cif_core.dic' version 2.4.1 from 2010-06-29.

Automatic conversion script
Id: cif_fix_values 1715 2011-07-08 13:25:40Z adriana 
;
_cod_original_cell_volume 7331.9(8)
_cod_original_sg_symbol_H-M C2/c
_cod_database_code 4077953

loop_
_symmetry_equiv_pos_as_xyz
'x, y, z'
'-x, y, -z+1/2'
'x+1/2, y+1/2, z'
'-x+1/2, y+1/2, -z+1/2'
'-x, -y, -z'
'x, -y, z-1/2'
'-x+1/2, -y+1/2, -z'
'x+1/2, -y+1/2, z-1/2'

loop_
_atom_site_label
_atom_site_type_symbol
_atom_site_fract_x
_atom_site_fract_y
_atom_site_fract_z
_atom_site_U_iso_or_equiv
_atom_site_adp_type
_atom_site_occupancy
_atom_site_symmetry_multiplicity
_atom_site_calc_flag
_atom_site_refinement_flags
_atom_site_disorder_assembly
_atom_site_disorder_group
Pd1 Pd 0.235306(14) 0.494238(16) 0.63507(2) 0.03811(14) Uani 1 1 d . A .
Cl1 Cl 0.14643(5) 0.55781(7) 0.53955(11) 0.0674(4) Uani 1 1 d . . .
Cl2 Cl 0.27750(6) 0.56090(8) 0.56881(10) 0.0650(4) Uani 1 1 d . . .
P1 P 0.32988(4) 0.44713(5) 0.72614(7) 0.0318(2) Uani 1 1 d . . .
P2 P 0.18019(5) 0.43727(6) 0.68305(8) 0.0373(3) Uani 1 1 d . . .
C1_1 C 0.38380(17) 0.5220(2) 0.7768(3) 0.0354(9) Uani 1 1 d D . .
H1_1 H 0.3873 0.5425 0.7271 0.042 Uiso 1 1 calc R . .
C2_1 C 0.3631(2) 0.5834(2) 0.8111(4) 0.0503(11) Uani 1 1 d D . .
H2A_1 H 0.3222 0.5983 0.7635 0.060 Uiso 1 1 calc R A .
H2B_1 H 0.3619 0.5675 0.8639 0.060 Uiso 1 1 calc R . .
C3_1 C 0.4057(2) 0.6460(2) 0.8370(4) 0.0599(14) Uani 1 1 d D . .
H3A_1 H 0.4038 0.6643 0.7826 0.072 Uiso 1 1 calc R . .
H3B_1 H 0.3929 0.6849 0.8613 0.072 Uiso 1 1 calc R . .
C4_1 C 0.4692(2) 0.6260(3) 0.9059(4) 0.0580(13) Uani 1 1 d D . .
H4A_1 H 0.4956 0.6672 0.9164 0.070 Uiso 1 1 calc R A .
H4B_1 H 0.4724 0.6145 0.9634 0.070 Uiso 1 1 calc R . .
C5_1 C 0.4898(2) 0.5625(2) 0.8762(4) 0.0540(12) Uani 1 1 d D . .
H5A_1 H 0.5301 0.5480 0.9257 0.065 Uiso 1 1 calc R . .
H5B_1 H 0.4926 0.5764 0.8241 0.065 Uiso 1 1 calc R . .
C6_1 C 0.44703(19) 0.4991(2) 0.8499(4) 0.0433(11) Uani 1 1 d D . .
H6A_1 H 0.4605 0.4595 0.8274 0.052 Uiso 1 1 calc R A .
H6B_1 H 0.4471 0.4818 0.9033 0.052 Uiso 1 1 calc R . .
C1_2 C 0.35766(18) 0.3954(2) 0.6644(3) 0.0380(9) Uani 1 1 d D . .
H1_2 H 0.3916 0.3660 0.7116 0.046 Uiso 1 1 calc R . .
C2_2 C 0.3839(3) 0.4382(3) 0.6209(4) 0.0602(13) Uani 1 1 d D . .
H2A_2 H 0.4167 0.4687 0.6666 0.072 Uiso 1 1 calc R A .
H2B_2 H 0.3528 0.4697 0.5741 0.072 Uiso 1 1 calc R . .
C3_2 C 0.4082(3) 0.3880(3) 0.5783(4) 0.0683(17) Uani 1 1 d D . .
H3A_2 H 0.4247 0.4168 0.5489 0.082 Uiso 1 1 calc R . .
H3B_2 H 0.4412 0.3588 0.6259 0.082 Uiso 1 1 calc R . .
C4_2 C 0.3601(3) 0.3398(3) 0.5103(4) 0.0668(15) Uani 1 1 d D . .
H4A_2 H 0.3286 0.3689 0.4604 0.080 Uiso 1 1 calc R A .
H4B_2 H 0.3771 0.3073 0.4850 0.080 Uiso 1 1 calc R . .
C5_2 C 0.3335(3) 0.2976(3) 0.5506(5) 0.0689(17) Uani 1 1 d D . .
H5A_2 H 0.3637 0.2630 0.5933 0.083 Uiso 1 1 calc R . .
H5B_2 H 0.2996 0.2698 0.5024 0.083 Uiso 1 1 calc R . .
C6_2 C 0.3110(2) 0.3409(2) 0.6000(3) 0.0474(11) Uani 1 1 d D . .
H6A_2 H 0.3010 0.3082 0.6345 0.057 Uiso 1 1 calc R A .
H6B_2 H 0.2740 0.3665 0.5556 0.057 Uiso 1 1 calc R . .
C1_3 C 0.10662(18) 0.4088(2) 0.5854(3) 0.0447(10) Uani 1 1 d D A .
H1_3 H 0.0823 0.4532 0.5590 0.054 Uiso 1 1 calc R . .
C2_3 C 0.07114(19) 0.3601(3) 0.6107(3) 0.0510(11) Uani 1 1 d D . .
H2A_3 H 0.0680 0.3828 0.6590 0.061 Uiso 1 1 calc R A .
H2B_3 H 0.0924 0.3140 0.6338 0.061 Uiso 1 1 calc R . .
C3_3 C 0.0088(2) 0.3466(4) 0.5292(4) 0.0639(15) Uani 1 1 d D A .
H3A_3 H -0.0130 0.3135 0.5460 0.077 Uiso 1 1 calc R . .
H3B_3 H -0.0137 0.3922 0.5096 0.077 Uiso 1 1 calc R . .
C4_3 C 0.0117(3) 0.3152(4) 0.4530(4) 0.0771(19) Uani 1 1 d D . .
H4A_3 H -0.0294 0.3110 0.3996 0.093 Uiso 1 1 calc R A .
H4B_3 H 0.0289 0.2666 0.4698 0.093 Uiso 1 1 calc R . .
C5_3 C 0.0491(2) 0.3601(4) 0.4291(4) 0.079(2) Uani 1 1 d D A .
H5A_3 H 0.0289 0.4065 0.4042 0.095 Uiso 1 1 calc R . .
H5B_3 H 0.0525 0.3353 0.3821 0.095 Uiso 1 1 calc R . .
C6_3 C 0.1115(2) 0.3735(4) 0.5107(4) 0.0674(16) Uani 1 1 d D . .
H6A_3 H 0.1341 0.4050 0.4938 0.081 Uiso 1 1 calc R A .
H6B_3 H 0.1334 0.3276 0.5326 0.081 Uiso 1 1 calc R . .
C1_4 C 0.1588(5) 0.4966(6) 0.7429(7) 0.0470(17) Uani 0.578(8) 1 d PDU A 1
H1_4 H 0.1458 0.4627 0.7733 0.056 Uiso 0.578(8) 1 calc PR A 1
C2_4 C 0.2127(4) 0.5331(6) 0.8213(7) 0.057(2) Uani 0.578(8) 1 d PDU A 1
H2A_4 H 0.2428 0.4963 0.8586 0.069 Uiso 0.578(8) 1 calc PR A 1
H2B_4 H 0.2309 0.5654 0.7976 0.069 Uiso 0.578(8) 1 calc PR A 1
C3_4 C 0.1979(5) 0.5757(7) 0.8803(7) 0.072(2) Uani 0.578(8) 1 d PDU A 1
H3A_4 H 0.1923 0.5420 0.9187 0.087 Uiso 0.578(8) 1 calc PR A 1
H3B_4 H 0.2327 0.6063 0.9205 0.087 Uiso 0.578(8) 1 calc PR A 1
C4_4 C 0.1453(5) 0.6208(6) 0.8334(8) 0.062(2) Uani 0.578(8) 1 d PDU A 1
H4A_4 H 0.1557 0.6643 0.8123 0.075 Uiso 0.578(8) 1 calc PR A 1
H4B_4 H 0.1340 0.6361 0.8765 0.075 Uiso 0.578(8) 1 calc PR A 1
C5_4 C 0.0924(4) 0.5859(6) 0.7545(7) 0.060(2) Uani 0.578(8) 1 d PDU A 1
H5A_4 H 0.0622 0.6232 0.7189 0.072 Uiso 0.578(8) 1 calc PR A 1
H5B_4 H 0.0742 0.5524 0.7772 0.072 Uiso 0.578(8) 1 calc PR A 1
C6_4 C 0.1060(4) 0.5452(6) 0.6928(7) 0.067(2) Uani 0.578(8) 1 d PDU A 1
H6A_4 H 0.0705 0.5166 0.6500 0.080 Uiso 0.578(8) 1 calc PR A 1
H6B_4 H 0.1138 0.5798 0.6574 0.080 Uiso 0.578(8) 1 calc PR A 1
C1_14 C 0.1672(6) 0.4939(7) 0.7627(12) 0.0470(17) Uani 0.422(8) 1 d PD A 2
H1_14 H 0.1815 0.4635 0.8174 0.056 Uiso 0.422(8) 1 calc PR A 2
C2_14 C 0.1037(6) 0.5098(8) 0.7300(10) 0.067(2) Uani 0.422(8) 1 d PD A 2
H2A_14 H 0.0838 0.4646 0.7290 0.080 Uiso 0.422(8) 1 calc PR A 2
H2B_14 H 0.0841 0.5271 0.6672 0.080 Uiso 0.422(8) 1 calc PR A 2
C3_14 C 0.0929(6) 0.5652(7) 0.7849(10) 0.060(2) Uani 0.422(8) 1 d PD A 2
H3A_14 H 0.0511 0.5823 0.7483 0.072 Uiso 0.422(8) 1 calc PR A 2
H3B_14 H 0.0982 0.5417 0.8392 0.072 Uiso 0.422(8) 1 calc PR A 2
C4_14 C 0.1340(6) 0.6277(8) 0.8128(13) 0.062(2) Uani 0.422(8) 1 d PD A 2
H4A_14 H 0.1205 0.6590 0.7599 0.075 Uiso 0.422(8) 1 calc PR A 2
H4B_14 H 0.1307 0.6555 0.8581 0.075 Uiso 0.422(8) 1 calc PR A 2
C5_14 C 0.1974(6) 0.6100(9) 0.8509(11) 0.072(2) Uani 0.422(8) 1 d PD A 2
H5A_14 H 0.2139 0.5894 0.9116 0.087 Uiso 0.422(8) 1 calc PR A 2
H5B_14 H 0.2196 0.6546 0.8578 0.087 Uiso 0.422(8) 1 calc PR A 2
C6_14 C 0.2080(6) 0.5583(7) 0.7953(10) 0.057(2) Uani 0.422(8) 1 d PD A 2
H6A_14 H 0.2031 0.5839 0.7424 0.069 Uiso 0.422(8) 1 calc PR A 2
H6B_14 H 0.2500 0.5415 0.8315 0.069 Uiso 0.422(8) 1 calc PR A 2
Cr1 Cr 0.2938(9) 0.3182(6) 0.8399(8) 0.0313(7) Uani 0.515(6) 1 d PD A 1
C1_5 C 0.3495(9) 0.3945(7) 0.8262(15) 0.031(5) Uani 0.515(6) 1 d PDU A 1
C2_5 C 0.3773(5) 0.3264(7) 0.8472(8) 0.038(3) Uani 0.515(6) 1 d PDU A 1
H2_5 H 0.3858 0.2985 0.8100 0.046 Uiso 0.515(6) 1 calc PR A 1
C3_5 C 0.3898(3) 0.3077(4) 0.9335(5) 0.0399(19) Uani 0.515(6) 1 d PDU A 1
H3_5 H 0.4099 0.2656 0.9657 0.048 Uiso 0.515(6) 1 calc PR A 1
C4_5 C 0.3677(3) 0.3622(4) 0.9640(5) 0.0399(19) Uani 0.515(6) 1 d PDU A 1
H4_5 H 0.3692 0.3625 1.0193 0.048 Uiso 0.515(6) 1 calc PR A 1
C5_5 C 0.3435(8) 0.4154(6) 0.8983(8) 0.030(4) Uani 0.515(6) 1 d PDU A 1
H5_5 H 0.3258 0.4586 0.9016 0.036 Uiso 0.515(6) 1 calc PR A 1
C1_6 C 0.2060(7) 0.3600(11) 0.7434(9) 0.044(6) Uani 0.515(6) 1 d PDU A 1
C2_6 C 0.2224(5) 0.3070(5) 0.7012(6) 0.034(3) Uani 0.515(6) 1 d PDU A 1
H2_6 H 0.2150 0.3194 0.6436 0.041 Uiso 0.515(6) 1 calc PR A 1
C3_6 C 0.2480(3) 0.2391(4) 0.7332(5) 0.0380(19) Uani 0.515(6) 1 d PDU A 1
H3_6 H 0.2523 0.2114 0.6916 0.046 Uiso 0.515(6) 1 calc PR A 1
C4_6 C 0.2681(4) 0.2055(4) 0.8155(5) 0.0396(19) Uani 0.515(6) 1 d PDU A 1
H4_6 H 0.2878 0.1609 0.8246 0.048 Uiso 0.515(6) 1 calc PR A 1
C5_6 C 0.2625(4) 0.2304(4) 0.8868(6) 0.047(2) Uani 0.515(6) 1 d PDU A 1
H5_6 H 0.2775 0.1996 0.9374 0.056 Uiso 0.515(6) 1 calc PR A 1
C6_6 C 0.2374(4) 0.2952(5) 0.8921(6) 0.049(2) Uani 0.515(6) 1 d PDU A 1
H6_6 H 0.2378 0.3021 0.9461 0.059 Uiso 0.515(6) 1 calc PR A 1
C7_6 C 0.2120(5) 0.3510(6) 0.8296(9) 0.041(3) Uani 0.515(6) 1 d PDU A 1
H7_6 H 0.1962 0.3891 0.8466 0.049 Uiso 0.515(6) 1 calc PR A 1
Cr2 Cr 0.2961(9) 0.3199(6) 0.8527(8) 0.0313(7) Uani 0.485(6) 1 d PDU A 2
C1_7 C 0.3482(10) 0.3875(7) 0.8186(16) 0.031(5) Uani 0.485(6) 1 d PDU A 2
C2_7 C 0.3675(5) 0.3151(6) 0.8271(9) 0.032(3) Uani 0.485(6) 1 d PDU A 2
H2_7 H 0.3754 0.3006 0.7825 0.039 Uiso 0.485(6) 1 calc PR A 2
C3_7 C 0.3770(3) 0.2608(4) 0.8898(5) 0.0338(18) Uani 0.485(6) 1 d PDU A 2
H3_7 H 0.3883 0.2154 0.8794 0.041 Uiso 0.485(6) 1 calc PR A 2
C4_7 C 0.3717(4) 0.2656(4) 0.9662(5) 0.039(2) Uani 0.485(6) 1 d PDU A 2
H4_7 H 0.3791 0.2226 0.9995 0.047 Uiso 0.485(6) 1 calc PR A 2
C5_7 C 0.3571(4) 0.3249(4) 0.9988(5) 0.037(2) Uani 0.485(6) 1 d PDU A 2
H5_7 H 0.3557 0.3177 1.0512 0.044 Uiso 0.485(6) 1 calc PR A 2
C6_7 C 0.3443(4) 0.3946(4) 0.9622(6) 0.040(2) Uani 0.485(6) 1 d PDU A 2
H6_7 H 0.3379 0.4288 0.9964 0.048 Uiso 0.485(6) 1 calc PR A 2
C7_7 C 0.3392(8) 0.4226(7) 0.8823(9) 0.029(4) Uani 0.485(6) 1 d PDU A 2
H7_7 H 0.3281 0.4716 0.8702 0.035 Uiso 0.485(6) 1 calc PR A 2
C1_8 C 0.2072(6) 0.3515(9) 0.7496(8) 0.024(4) Uani 0.485(6) 1 d PDU A 2
C2_8 C 0.2248(5) 0.2897(6) 0.7210(7) 0.036(3) Uani 0.485(6) 1 d PDU A 2
H2_8 H 0.2286 0.2878 0.6701 0.043 Uiso 0.485(6) 1 calc PR A 2
C3_8 C 0.2355(4) 0.2324(4) 0.7795(6) 0.043(2) Uani 0.485(6) 1 d PDU A 2
H3_8 H 0.2476 0.1855 0.7752 0.051 Uiso 0.485(6) 1 calc PR A 2
C4_8 C 0.2249(4) 0.2577(5) 0.8473(7) 0.045(2) Uani 0.485(6) 1 d PDU A 2
H4_8 H 0.2289 0.2309 0.8962 0.053 Uiso 0.485(6) 1 calc PR A 2
C5_8 C 0.2076(5) 0.3293(6) 0.8276(9) 0.041(3) Uani 0.485(6) 1 d PDU A 2
H5_8 H 0.1975 0.3590 0.8616 0.049 Uiso 0.485(6) 1 calc PR A 2

loop_
_atom_site_aniso_label
_atom_site_aniso_U_11
_atom_site_aniso_U_22
_atom_site_aniso_U_33
_atom_site_aniso_U_23
_atom_site_aniso_U_13
_atom_site_aniso_U_12
Pd1 0.0257(2) 0.0336(2) 0.0439(2) 0.00279(12) 0.01087(16) 0.00200(11)
Cl1 0.0336(6) 0.0542(7) 0.0835(9) 0.0255(7) 0.0103(6) 0.0094(5)
Cl2 0.0466(7) 0.0670(8) 0.0711(8) 0.0298(7) 0.0242(6) 0.0068(6)
P1 0.0255(5) 0.0261(5) 0.0394(5) -0.0030(4) 0.0142(4) -0.0015(4)
P2 0.0237(5) 0.0330(5) 0.0467(6) -0.0044(4) 0.0130(4) -0.0009(4)
C1_1 0.0273(19) 0.0261(17) 0.046(2) -0.0030(16) 0.0144(17) -0.0032(15)
C2_1 0.044(3) 0.029(2) 0.073(3) -0.007(2) 0.028(2) -0.0010(18)
C3_1 0.066(3) 0.032(2) 0.085(4) -0.017(2) 0.042(3) -0.009(2)
C4_1 0.057(3) 0.040(2) 0.079(3) -0.016(2) 0.037(3) -0.026(2)
C5_1 0.037(2) 0.043(2) 0.070(3) -0.009(2) 0.020(2) -0.020(2)
C6_1 0.027(2) 0.030(2) 0.060(3) -0.0032(18) 0.014(2) -0.0064(15)
C1_2 0.034(2) 0.032(2) 0.047(2) -0.0051(17) 0.0210(18) -0.0001(16)
C2_2 0.064(3) 0.045(3) 0.078(4) -0.012(2) 0.042(3) -0.011(2)
C3_2 0.073(4) 0.070(4) 0.095(4) -0.030(3) 0.067(4) -0.027(3)
C4_2 0.083(4) 0.056(3) 0.085(4) -0.017(3) 0.061(4) -0.012(3)
C5_2 0.075(4) 0.054(3) 0.100(5) -0.036(3) 0.062(4) -0.024(3)
C6_2 0.048(3) 0.042(2) 0.060(3) -0.013(2) 0.033(2) -0.015(2)
C1_3 0.025(2) 0.045(2) 0.054(3) -0.004(2) 0.0135(19) -0.0023(17)
C2_3 0.031(2) 0.054(3) 0.059(3) -0.005(2) 0.019(2) -0.012(2)
C3_3 0.032(2) 0.084(4) 0.061(3) -0.004(3) 0.014(2) -0.018(3)
C4_3 0.043(3) 0.101(5) 0.063(4) -0.018(3) 0.011(3) -0.033(3)
C5_3 0.038(3) 0.131(6) 0.059(3) -0.022(4) 0.020(3) -0.031(3)
C6_3 0.032(2) 0.099(5) 0.063(3) -0.028(3) 0.019(2) -0.025(3)
C1_4 0.047(2) 0.046(2) 0.047(3) -0.0032(17) 0.0239(19) 0.0027(14)
C2_4 0.054(2) 0.061(3) 0.060(3) -0.0057(18) 0.0321(19) 0.0013(18)
C3_4 0.069(3) 0.075(3) 0.073(3) -0.0093(19) 0.038(2) 0.0047(19)
C4_4 0.062(3) 0.061(3) 0.063(3) -0.0067(18) 0.033(2) 0.0050(17)
C5_4 0.057(2) 0.060(3) 0.062(3) -0.0007(18) 0.0318(19) 0.0047(18)
C6_4 0.065(3) 0.067(3) 0.067(3) -0.0077(18) 0.0342(19) 0.0043(18)
C1_14 0.047(2) 0.046(2) 0.047(3) -0.0032(17) 0.0239(19) 0.0027(14)
C2_14 0.065(3) 0.067(3) 0.067(3) -0.0077(18) 0.0342(19) 0.0043(18)
C3_14 0.057(2) 0.060(3) 0.062(3) -0.0007(18) 0.0318(19) 0.0047(18)
C4_14 0.062(3) 0.061(3) 0.063(3) -0.0067(18) 0.033(2) 0.0050(17)
C5_14 0.069(3) 0.075(3) 0.073(3) -0.0093(19) 0.038(2) 0.0047(19)
C6_14 0.054(2) 0.061(3) 0.060(3) -0.0057(18) 0.0321(19) 0.0013(18)
Cr1 0.0261(12) 0.0233(5) 0.042(2) -0.0019(12) 0.017(2) 0.0001(6)
C1_5 0.024(6) 0.026(5) 0.039(6) -0.002(4) 0.014(4) -0.006(3)
C2_5 0.034(5) 0.033(5) 0.042(5) -0.001(3) 0.016(4) 0.005(3)
C3_5 0.033(3) 0.037(3) 0.044(4) 0.003(3) 0.017(3) 0.005(3)
C4_5 0.031(3) 0.040(4) 0.040(3) -0.003(3) 0.013(3) -0.003(3)
C5_5 0.031(5) 0.026(5) 0.033(5) -0.005(3) 0.017(4) -0.001(3)
C1_6 0.039(7) 0.042(8) 0.049(7) -0.003(4) 0.021(5) -0.002(4)
C2_6 0.032(4) 0.033(4) 0.035(4) 0.002(3) 0.016(3) -0.008(3)
C3_6 0.032(3) 0.030(3) 0.043(4) -0.001(3) 0.014(3) -0.001(3)
C4_6 0.033(3) 0.030(3) 0.044(4) 0.000(3) 0.013(3) -0.003(3)
C5_6 0.041(4) 0.044(4) 0.051(4) 0.008(3) 0.022(3) -0.006(3)
C6_6 0.045(4) 0.049(4) 0.052(4) 0.002(3) 0.025(3) -0.003(3)
C7_6 0.031(4) 0.034(4) 0.053(4) 0.002(4) 0.019(3) 0.003(3)
Cr2 0.0261(12) 0.0233(5) 0.042(2) -0.0019(12) 0.017(2) 0.0001(6)
C1_7 0.025(6) 0.028(6) 0.035(6) -0.007(4) 0.013(4) -0.004(4)
C2_7 0.029(4) 0.032(4) 0.034(4) 0.002(3) 0.015(3) 0.004(3)
C3_7 0.024(3) 0.034(3) 0.039(3) -0.001(3) 0.013(3) 0.001(3)
C4_7 0.032(3) 0.037(3) 0.042(4) 0.002(3) 0.015(3) 0.001(3)
C5_7 0.036(4) 0.039(4) 0.040(4) -0.002(3) 0.024(3) -0.003(3)
C6_7 0.040(4) 0.033(4) 0.044(4) -0.007(3) 0.021(3) -0.008(3)
C7_7 0.026(5) 0.027(5) 0.034(5) -0.005(3) 0.015(4) -0.006(3)
C1_8 0.013(5) 0.018(4) 0.036(5) 0.001(3) 0.008(3) 0.001(3)
C2_8 0.029(4) 0.033(5) 0.040(5) -0.002(3) 0.014(3) -0.001(3)
C3_8 0.035(4) 0.033(4) 0.047(4) -0.001(3) 0.013(3) -0.003(3)
C4_8 0.034(4) 0.041(4) 0.059(4) 0.011(3) 0.025(3) -0.005(3)
C5_8 0.030(4) 0.042(5) 0.053(5) 0.005(4) 0.024(3) -0.002(3)

loop_
_atom_type_symbol
_atom_type_description
_atom_type_scat_dispersion_real
_atom_type_scat_dispersion_imag
_atom_type_scat_source
C C 0.0033 0.0016 'International Tables Vol C Tables 4.2.6.8 and 6.1.1.4'
H H 0.0000 0.0000 'International Tables Vol C Tables 4.2.6.8 and 6.1.1.4'
Cl Cl 0.1484 0.1585 'International Tables Vol C Tables 4.2.6.8 and 6.1.1.4'
P P 0.1023 0.0942 'International Tables Vol C Tables 4.2.6.8 and 6.1.1.4'
Cr Cr 0.3209 0.6236 'International Tables Vol C Tables 4.2.6.8 and 6.1.1.4'
Pd Pd -0.9988 1.0072 'International Tables Vol C Tables 4.2.6.8 and 6.1.1.4'

loop_
_geom_angle_atom_site_label_1
_geom_angle_atom_site_label_2
_geom_angle_atom_site_label_3
_geom_angle
P2 Pd1 P1 103.39(4)
P2 Pd1 Cl2 170.99(4)
P1 Pd1 Cl2 85.60(4)
P2 Pd1 Cl1 84.85(5)
P1 Pd1 Cl1 171.00(4)
Cl2 Pd1 Cl1 86.21(5)
C1_5 P1 Pd1 121.4(5)
C1_7 P1 Pd1 122.2(6)
C1_1 P1 Pd1 108.41(13)
C1_2 P1 Pd1 114.17(14)
C1_6 P2 Pd1 120.0(6)
C1_4 P2 Pd1 112.4(4)
C1_8 P2 Pd1 121.2(5)
C1_3 P2 Pd1 110.50(16)
C1_14 P2 Pd1 113.8(5)
C2_1 C1_1 C6_1 109.9(4)
C2_1 C1_1 P1 114.5(3)
C6_1 C1_1 P1 114.0(3)
C2_1 C1_1 H1_1 105.9
C6_1 C1_1 H1_1 105.9
P1 C1_1 H1_1 105.9
C3_1 C2_1 C1_1 109.6(4)
C3_1 C2_1 H2A_1 109.8
C1_1 C2_1 H2A_1 109.8
C3_1 C2_1 H2B_1 109.8
C1_1 C2_1 H2B_1 109.8
H2A_1 C2_1 H2B_1 108.2
C4_1 C3_1 C2_1 112.5(4)
C4_1 C3_1 H3A_1 109.1
C2_1 C3_1 H3A_1 109.1
C4_1 C3_1 H3B_1 109.1
C2_1 C3_1 H3B_1 109.1
H3A_1 C3_1 H3B_1 107.8
C5_1 C4_1 C3_1 111.7(4)
C5_1 C4_1 H4A_1 109.3
C3_1 C4_1 H4A_1 109.3
C5_1 C4_1 H4B_1 109.3
C3_1 C4_1 H4B_1 109.3
H4A_1 C4_1 H4B_1 107.9
C4_1 C5_1 C6_1 111.8(4)
C4_1 C5_1 H5A_1 109.3
C6_1 C5_1 H5A_1 109.3
C4_1 C5_1 H5B_1 109.3
C6_1 C5_1 H5B_1 109.3
H5A_1 C5_1 H5B_1 107.9
C1_1 C6_1 C5_1 109.6(4)
C1_1 C6_1 H6A_1 109.7
C5_1 C6_1 H6A_1 109.7
C1_1 C6_1 H6B_1 109.7
C5_1 C6_1 H6B_1 109.7
H6A_1 C6_1 H6B_1 108.2
C2_2 C1_2 C6_2 112.6(4)
C2_2 C1_2 P1 116.4(3)
C6_2 C1_2 P1 111.3(3)
C2_2 C1_2 H1_2 105.1
C6_2 C1_2 H1_2 105.1
P1 C1_2 H1_2 105.1
C1_2 C2_2 C3_2 110.2(4)
C1_2 C2_2 H2A_2 109.6
C3_2 C2_2 H2A_2 109.6
C1_2 C2_2 H2B_2 109.6
C3_2 C2_2 H2B_2 109.6
H2A_2 C2_2 H2B_2 108.1
C4_2 C3_2 C2_2 111.0(5)
C4_2 C3_2 H3A_2 109.4
C2_2 C3_2 H3A_2 109.4
C4_2 C3_2 H3B_2 109.4
C2_2 C3_2 H3B_2 109.4
H3A_2 C3_2 H3B_2 108.0
C5_2 C4_2 C3_2 111.2(5)
C5_2 C4_2 H4A_2 109.4
C3_2 C4_2 H4A_2 109.4
C5_2 C4_2 H4B_2 109.4
C3_2 C4_2 H4B_2 109.4
H4A_2 C4_2 H4B_2 108.0
C4_2 C5_2 C6_2 114.8(4)
C4_2 C5_2 H5A_2 108.6
C6_2 C5_2 H5A_2 108.6
C4_2 C5_2 H5B_2 108.6
C6_2 C5_2 H5B_2 108.6
H5A_2 C5_2 H5B_2 107.5
C5_2 C6_2 C1_2 111.8(4)
C5_2 C6_2 H6A_2 109.3
C1_2 C6_2 H6A_2 109.3
C5_2 C6_2 H6B_2 109.3
C1_2 C6_2 H6B_2 109.3
H6A_2 C6_2 H6B_2 107.9
C2_3 C1_3 C6_3 109.5(4)
C2_3 C1_3 P2 113.8(3)
C6_3 C1_3 P2 113.0(3)
C2_3 C1_3 H1_3 106.7
C6_3 C1_3 H1_3 106.7
P2 C1_3 H1_3 106.7
C1_3 C2_3 C3_3 110.4(4)
C1_3 C2_3 H2A_3 109.6
C3_3 C2_3 H2A_3 109.6
C1_3 C2_3 H2B_3 109.6
C3_3 C2_3 H2B_3 109.6
H2A_3 C2_3 H2B_3 108.1
C4_3 C3_3 C2_3 111.2(4)
C4_3 C3_3 H3A_3 109.4
C2_3 C3_3 H3A_3 109.4
C4_3 C3_3 H3B_3 109.4
C2_3 C3_3 H3B_3 109.4
H3A_3 C3_3 H3B_3 108.0
C3_3 C4_3 C5_3 112.3(5)
C3_3 C4_3 H4A_3 109.1
C5_3 C4_3 H4A_3 109.1
C3_3 C4_3 H4B_3 109.1
C5_3 C4_3 H4B_3 109.1
H4A_3 C4_3 H4B_3 107.9
C4_3 C5_3 C6_3 111.6(5)
C4_3 C5_3 H5A_3 109.3
C6_3 C5_3 H5A_3 109.3
C4_3 C5_3 H5B_3 109.3
C6_3 C5_3 H5B_3 109.3
H5A_3 C5_3 H5B_3 108.0
C5_3 C6_3 C1_3 109.6(4)
C5_3 C6_3 H6A_3 109.8
C1_3 C6_3 H6A_3 109.8
C5_3 C6_3 H6B_3 109.8
C1_3 C6_3 H6B_3 109.8
H6A_3 C6_3 H6B_3 108.2
C6_4 C1_4 C2_4 113.0(8)
C6_4 C1_4 P2 120.8(7)
C2_4 C1_4 P2 111.8(7)
C6_4 C1_4 H1_4 102.8
C2_4 C1_4 H1_4 102.8
P2 C1_4 H1_4 102.8
C3_4 C2_4 C1_4 113.6(8)
C3_4 C2_4 H2A_4 108.8
C1_4 C2_4 H2A_4 108.8
C3_4 C2_4 H2B_4 108.8
C1_4 C2_4 H2B_4 108.9
H2A_4 C2_4 H2B_4 107.7
C4_4 C3_4 C2_4 115.8(9)
C4_4 C3_4 H3A_4 108.3
C2_4 C3_4 H3A_4 108.3
C4_4 C3_4 H3B_4 108.3
C2_4 C3_4 H3B_4 108.3
H3A_4 C3_4 H3B_4 107.4
C3_4 C4_4 C5_4 114.4(9)
C3_4 C4_4 H4A_4 108.7
C5_4 C4_4 H4A_4 108.7
C3_4 C4_4 H4B_4 108.7
C5_4 C4_4 H4B_4 108.7
H4A_4 C4_4 H4B_4 107.6
C4_4 C5_4 C6_4 114.9(8)
C4_4 C5_4 H5A_4 108.5
C6_4 C5_4 H5A_4 108.5
C4_4 C5_4 H5B_4 108.5
C6_4 C5_4 H5B_4 108.5
H5A_4 C5_4 H5B_4 107.5
C1_4 C6_4 C5_4 112.7(8)
C1_4 C6_4 H6A_4 109.1
C5_4 C6_4 H6A_4 109.1
C1_4 C6_4 H6B_4 109.1
C5_4 C6_4 H6B_4 109.1
H6A_4 C6_4 H6B_4 107.8
C2_14 C1_14 C6_14 114.7(11)
C2_14 C1_14 P2 115.4(10)
C6_14 C1_14 P2 110.3(10)
C2_14 C1_14 H1_14 105.1
C6_14 C1_14 H1_14 105.1
P2 C1_14 H1_14 105.1
C1_14 C2_14 C3_14 116.0(11)
C1_14 C2_14 H2A_14 108.3
C3_14 C2_14 H2A_14 108.3
C1_14 C2_14 H2B_14 108.3
C3_14 C2_14 H2B_14 108.3
H2A_14 C2_14 H2B_14 107.4
C4_14 C3_14 C2_14 113.0(11)
C4_14 C3_14 H3A_14 109.0
C2_14 C3_14 H3A_14 109.0
C4_14 C3_14 H3B_14 109.0
C2_14 C3_14 H3B_14 109.0
H3A_14 C3_14 H3B_14 107.8
C5_14 C4_14 C3_14 115.1(12)
C5_14 C4_14 H4A_14 108.5
C3_14 C4_14 H4A_14 108.5
C5_14 C4_14 H4B_14 108.5
C3_14 C4_14 H4B_14 108.5
H4A_14 C4_14 H4B_14 107.5
C4_14 C5_14 C6_14 114.2(11)
C4_14 C5_14 H5A_14 108.7
C6_14 C5_14 H5A_14 108.7
C4_14 C5_14 H5B_14 108.7
C6_14 C5_14 H5B_14 108.7
H5A_14 C5_14 H5B_14 107.6
C1_14 C6_14 C5_14 114.6(11)
C1_14 C6_14 H6A_14 108.6
C5_14 C6_14 H6A_14 108.6
C1_14 C6_14 H6B_14 108.6
C5_14 C6_14 H6B_14 108.6
H6A_14 C6_14 H6B_14 107.6
C2_5 Cr1 C5_5 64.2(8)
C2_5 Cr1 C1_5 38.5(5)
C5_5 Cr1 C1_5 38.2(5)
C2_5 Cr1 C4_5 64.2(7)
C5_5 Cr1 C4_5 37.6(5)
C1_5 Cr1 C4_5 63.7(9)
C2_5 Cr1 C3_5 38.1(5)
C5_5 Cr1 C3_5 63.0(7)
C1_5 Cr1 C3_5 63.4(8)
C4_5 Cr1 C3_5 37.9(4)
C1_6 Cr1 C2_6 38.8(4)
C1_6 Cr1 C7_6 39.1(4)
C2_6 Cr1 C7_6 72.4(7)
C1_6 Cr1 C6_6 73.3(8)
C2_6 Cr1 C6_6 94.3(9)
C7_6 Cr1 C6_6 37.9(4)
C1_6 Cr1 C5_6 96.0(10)
C2_6 Cr1 C5_6 94.2(9)
C7_6 Cr1 C5_6 71.6(6)
C6_6 Cr1 C5_6 37.8(4)
C1_6 Cr1 C3_6 72.4(7)
C2_6 Cr1 C3_6 37.9(4)
C7_6 Cr1 C3_6 92.7(9)
C6_6 Cr1 C3_6 92.1(8)
C5_6 Cr1 C3_6 70.4(6)
C1_6 Cr1 C4_6 96.0(10)
C2_6 Cr1 C4_6 72.0(6)
C7_6 Cr1 C4_6 93.8(9)
C6_6 Cr1 C4_6 71.4(6)
C5_6 Cr1 C4_6 37.8(4)
C3_6 Cr1 C4_6 37.3(3)
C5_5 C1_5 C2_5 107.8(14)
C5_5 C1_5 P1 126.9(10)
C2_5 C1_5 P1 125.2(11)
C5_5 C1_5 Cr1 71.0(6)
C2_5 C1_5 Cr1 70.4(6)
P1 C1_5 Cr1 126.9(13)
C3_5 C2_5 C1_5 107.2(11)
C3_5 C2_5 Cr1 72.3(6)
C1_5 C2_5 Cr1 71.1(6)
C3_5 C2_5 H2_5 126.4
C1_5 C2_5 H2_5 126.4
Cr1 C2_5 H2_5 122.0
C4_5 C3_5 C2_5 108.6(8)
C4_5 C3_5 Cr1 70.8(4)
C2_5 C3_5 Cr1 69.6(5)
C4_5 C3_5 H3_5 125.7
C2_5 C3_5 H3_5 125.7
Cr1 C3_5 H3_5 125.5
C5_5 C4_5 C3_5 107.6(9)
C5_5 C4_5 Cr1 70.6(5)
C3_5 C4_5 Cr1 71.3(5)
C5_5 C4_5 H4_5 126.2
C3_5 C4_5 H4_5 126.2
Cr1 C4_5 H4_5 123.6
C4_5 C5_5 C1_5 108.8(13)
C4_5 C5_5 Cr1 71.8(5)
C1_5 C5_5 Cr1 70.7(6)
C4_5 C5_5 H5_5 125.6
C1_5 C5_5 H5_5 125.6
Cr1 C5_5 H5_5 123.5
C7_6 C1_6 C2_6 124.4(14)
C7_6 C1_6 P2 122.3(10)
C2_6 C1_6 P2 113.3(10)
C7_6 C1_6 Cr1 70.2(6)
C2_6 C1_6 Cr1 70.3(6)
P2 C1_6 Cr1 134.5(14)
C3_6 C2_6 C1_6 129.0(11)
C3_6 C2_6 Cr1 72.0(5)
C1_6 C2_6 Cr1 70.8(6)
C3_6 C2_6 H2_6 115.5
C1_6 C2_6 H2_6 115.5
Cr1 C2_6 H2_6 137.7
C4_6 C3_6 C2_6 131.2(8)
C4_6 C3_6 Cr1 71.7(5)
C2_6 C3_6 Cr1 70.1(5)
C4_6 C3_6 H3_6 114.4
C2_6 C3_6 H3_6 114.4
Cr1 C3_6 H3_6 142.4
C3_6 C4_6 C5_6 127.2(8)
C3_6 C4_6 Cr1 71.1(5)
C5_6 C4_6 Cr1 71.1(5)
C3_6 C4_6 H4_6 116.4
C5_6 C4_6 H4_6 116.4
Cr1 C4_6 H4_6 136.8
C6_6 C5_6 C4_6 128.0(8)
C6_6 C5_6 Cr1 70.2(5)
C4_6 C5_6 Cr1 71.1(5)
C6_6 C5_6 H5_6 116.0
C4_6 C5_6 H5_6 116.0
Cr1 C5_6 H5_6 139.0
C5_6 C6_6 C7_6 129.6(9)
C5_6 C6_6 Cr1 72.0(5)
C7_6 C6_6 Cr1 70.8(6)
C5_6 C6_6 H6_6 115.2
C7_6 C6_6 H6_6 115.2
Cr1 C6_6 H6_6 138.5
C6_6 C7_6 C1_6 130.3(11)
C6_6 C7_6 Cr1 71.4(5)
C1_6 C7_6 Cr1 70.7(6)
C6_6 C7_6 H7_6 114.8
C1_6 C7_6 H7_6 114.8
Cr1 C7_6 H7_6 140.7
C2_8 Cr2 C5_8 64.0(8)
C2_8 Cr2 C1_8 39.0(5)
C5_8 Cr2 C1_8 38.7(5)
C2_8 Cr2 C4_8 64.3(7)
C5_8 Cr2 C4_8 37.8(5)
C1_8 Cr2 C4_8 65.0(8)
C2_8 Cr2 C3_8 38.1(5)
C5_8 Cr2 C3_8 63.9(8)
C1_8 Cr2 C3_8 65.0(8)
C4_8 Cr2 C3_8 38.7(5)
C2_7 Cr2 C7_7 71.4(8)
C2_7 Cr2 C1_7 38.5(4)
C7_7 Cr2 C1_7 38.4(5)
C2_7 Cr2 C6_7 92.6(10)
C7_7 Cr2 C6_7 38.8(4)
C1_7 Cr2 C6_7 73.0(8)
C2_7 Cr2 C3_7 38.3(4)
C7_7 Cr2 C3_7 94.3(10)
C1_7 Cr2 C3_7 73.5(8)
C6_7 Cr2 C3_7 92.5(9)
C2_7 Cr2 C4_7 72.3(7)
C7_7 Cr2 C4_7 95.0(10)
C1_7 Cr2 C4_7 96.7(11)
C6_7 Cr2 C4_7 70.7(6)
C3_7 Cr2 C4_7 38.1(4)
C2_7 Cr2 C5_7 93.7(9)
C7_7 Cr2 C5_7 73.3(7)
C1_7 Cr2 C5_7 96.8(11)
C6_7 Cr2 C5_7 38.0(4)
C3_7 Cr2 C5_7 71.1(6)
C4_7 Cr2 C5_7 37.2(3)
C7_7 C1_7 C2_7 123.8(15)
C7_7 C1_7 P1 110.0(10)
C2_7 C1_7 P1 126.1(12)
C7_7 C1_7 Cr2 70.0(6)
C2_7 C1_7 Cr2 70.2(6)
P1 C1_7 Cr2 134.3(13)
C3_7 C2_7 C1_7 131.8(11)
C3_7 C2_7 Cr2 71.5(5)
C1_7 C2_7 Cr2 71.3(6)
C3_7 C2_7 H2_7 114.1
C1_7 C2_7 H2_7 114.1
Cr2 C2_7 H2_7 141.4
C4_7 C3_7 C2_7 128.4(8)
C4_7 C3_7 Cr2 71.3(4)
C2_7 C3_7 Cr2 70.3(5)
C4_7 C3_7 H3_7 115.8
C2_7 C3_7 H3_7 115.8
Cr2 C3_7 H3_7 139.2
C5_7 C4_7 C3_7 128.5(7)
C5_7 C4_7 Cr2 71.7(5)
C3_7 C4_7 Cr2 70.6(5)
C5_7 C4_7 H4_7 115.7
C3_7 C4_7 H4_7 115.7
Cr2 C4_7 H4_7 138.1
C4_7 C5_7 C6_7 127.0(8)
C4_7 C5_7 Cr2 71.2(5)
C6_7 C5_7 Cr2 70.0(5)
C4_7 C5_7 H5_7 116.5
C6_7 C5_7 H5_7 116.5
Cr2 C5_7 H5_7 138.2
C5_7 C6_7 C7_7 131.0(10)
C5_7 C6_7 Cr2 72.0(5)
C7_7 C6_7 Cr2 70.2(6)
C5_7 C6_7 H6_7 114.5
C7_7 C6_7 H6_7 114.5
Cr2 C6_7 H6_7 141.2
C1_7 C7_7 C6_7 129.1(14)
C1_7 C7_7 Cr2 71.6(6)
C6_7 C7_7 Cr2 70.9(6)
C1_7 C7_7 H7_7 115.4
C6_7 C7_7 H7_7 115.4
Cr2 C7_7 H7_7 138.4
C5_8 C1_8 C2_8 105.3(13)
C5_8 C1_8 P2 130.5(8)
C2_8 C1_8 P2 123.7(9)
C5_8 C1_8 Cr2 70.3(6)
C2_8 C1_8 Cr2 70.2(6)
P2 C1_8 Cr2 129.7(11)
C3_8 C2_8 C1_8 109.6(11)
C3_8 C2_8 Cr2 72.0(6)
C1_8 C2_8 Cr2 70.8(6)
C3_8 C2_8 H2_8 125.2
C1_8 C2_8 H2_8 125.2
Cr2 C2_8 H2_8 123.5
C2_8 C3_8 C4_8 107.5(8)
C2_8 C3_8 Cr2 69.9(5)
C4_8 C3_8 Cr2 70.6(5)
C2_8 C3_8 H3_8 126.3
C4_8 C3_8 H3_8 126.3
Cr2 C3_8 H3_8 124.8
C5_8 C4_8 C3_8 107.1(9)
C5_8 C4_8 Cr2 70.1(5)
C3_8 C4_8 Cr2 70.7(5)
C5_8 C4_8 H4_8 126.5
C3_8 C4_8 H4_8 126.5
Cr2 C4_8 H4_8 124.4
C4_8 C5_8 C1_8 110.5(11)
C4_8 C5_8 Cr2 72.1(6)
C1_8 C5_8 Cr2 70.9(6)
C4_8 C5_8 H5_8 124.7
C1_8 C5_8 H5_8 124.7
Cr2 C5_8 H5_8 123.8

loop_
_geom_bond_atom_site_label_1
_geom_bond_atom_site_label_2
_geom_bond_distance
Pd1 P2 2.2920(12)
Pd1 P1 2.3065(10)
Pd1 Cl2 2.3483(14)
Pd1 Cl1 2.3552(12)
P1 C1_5 1.832(18)
P1 C1_7 1.810(19)
P1 C1_1 1.853(4)
P1 C1_2 1.867(4)
P2 C1_6 1.706(18)
P2 C1_4 1.811(11)
P2 C1_8 1.888(16)
P2 C1_3 1.859(4)
P2 C1_14 1.924(15)
C1_1 C2_1 1.525(6)
C1_1 C6_1 1.529(6)
C1_1 H1_1 1.0000
C2_1 C3_1 1.517(6)
C2_1 H2A_1 0.9900
C2_1 H2B_1 0.9900
C3_1 C4_1 1.501(7)
C3_1 H3A_1 0.9900
C3_1 H3B_1 0.9900
C4_1 C5_1 1.509(7)
C4_1 H4A_1 0.9900
C4_1 H4B_1 0.9900
C5_1 C6_1 1.529(5)
C5_1 H5A_1 0.9900
C5_1 H5B_1 0.9900
C6_1 H6A_1 0.9900
C6_1 H6B_1 0.9900
C1_2 C2_2 1.505(6)
C1_2 C6_2 1.534(5)
C1_2 H1_2 1.0000
C2_2 C3_2 1.535(7)
C2_2 H2A_2 0.9900
C2_2 H2B_2 0.9900
C3_2 C4_2 1.498(7)
C3_2 H3A_2 0.9900
C3_2 H3B_2 0.9900
C4_2 C5_2 1.463(7)
C4_2 H4A_2 0.9900
C4_2 H4B_2 0.9900
C5_2 C6_2 1.518(6)
C5_2 H5A_2 0.9900
C5_2 H5B_2 0.9900
C6_2 H6A_2 0.9900
C6_2 H6B_2 0.9900
C1_3 C2_3 1.531(6)
C1_3 C6_3 1.531(7)
C1_3 H1_3 1.0000
C2_3 C3_3 1.522(6)
C2_3 H2A_3 0.9900
C2_3 H2B_3 0.9900
C3_3 C4_3 1.497(8)
C3_3 H3A_3 0.9900
C3_3 H3B_3 0.9900
C4_3 C5_3 1.516(8)
C4_3 H4A_3 0.9900
C4_3 H4B_3 0.9900
C5_3 C6_3 1.523(6)
C5_3 H5A_3 0.9900
C5_3 H5B_3 0.9900
C6_3 H6A_3 0.9900
C6_3 H6B_3 0.9900
C1_4 C6_4 1.497(11)
C1_4 C2_4 1.518(11)
C1_4 H1_4 1.0000
C2_4 C3_4 1.511(11)
C2_4 H2A_4 0.9900
C2_4 H2B_4 0.9900
C3_4 C4_4 1.448(12)
C3_4 H3A_4 0.9900
C3_4 H3B_4 0.9900
C4_4 C5_4 1.497(11)
C4_4 H4A_4 0.9900
C4_4 H4B_4 0.9900
C5_4 C6_4 1.514(11)
C5_4 H5A_4 0.9900
C5_4 H5B_4 0.9900
C6_4 H6A_4 0.9900
C6_4 H6B_4 0.9900
C1_14 C2_14 1.482(13)
C1_14 C6_14 1.512(13)
C1_14 H1_14 1.0000
C2_14 C3_14 1.539(12)
C2_14 H2A_14 0.9900
C2_14 H2B_14 0.9900
C3_14 C4_14 1.490(14)
C3_14 H3A_14 0.9900
C3_14 H3B_14 0.9900
C4_14 C5_14 1.470(14)
C4_14 H4A_14 0.9900
C4_14 H4B_14 0.9900
C5_14 C6_14 1.501(12)
C5_14 H5A_14 0.9900
C5_14 H5B_14 0.9900
C6_14 H6A_14 0.9900
C6_14 H6B_14 0.9900
Cr1 C2_5 2.14(2)
Cr1 C5_5 2.155(19)
Cr1 C1_5 2.151(19)
Cr1 C4_5 2.171(19)
Cr1 C3_5 2.18(2)
Cr1 C1_6 2.161(19)
Cr1 C2_6 2.155(17)
Cr1 C7_6 2.155(17)
Cr1 C6_6 2.162(16)
Cr1 C5_6 2.186(16)
Cr1 C3_6 2.179(16)
Cr1 C4_6 2.187(15)
C1_5 C5_5 1.410(13)
C1_5 C2_5 1.417(13)
C2_5 C3_5 1.411(11)
C2_5 H2_5 0.9500
C3_5 C4_5 1.412(10)
C3_5 H3_5 0.9500
C4_5 C5_5 1.395(12)
C4_5 H4_5 0.9500
C5_5 H5_5 0.9500
C1_6 C7_6 1.443(12)
C1_6 C2_6 1.435(12)
C2_6 C3_6 1.407(10)
C2_6 H2_6 0.9500
C3_6 C4_6 1.395(9)
C3_6 H3_6 0.9500
C4_6 C5_6 1.416(10)
C4_6 H4_6 0.9500
C5_6 C6_6 1.408(10)
C5_6 H5_6 0.9500
C6_6 C7_6 1.400(11)
C6_6 H6_6 0.9500
C7_6 H7_6 0.9500
Cr2 C2_8 2.14(2)
Cr2 C5_8 2.14(2)
Cr2 C1_8 2.15(2)
Cr2 C4_8 2.17(2)
Cr2 C3_8 2.17(2)
Cr2 C2_7 2.156(18)
Cr2 C7_7 2.151(19)
Cr2 C1_7 2.172(19)
Cr2 C6_7 2.160(17)
Cr2 C3_7 2.172(16)
Cr2 C4_7 2.180(15)
Cr2 C5_7 2.187(16)
C1_7 C7_7 1.421(12)
C1_7 C2_7 1.426(12)
C2_7 C3_7 1.419(11)
C2_7 H2_7 0.9500
C3_7 C4_7 1.421(9)
C3_7 H3_7 0.9500
C4_7 C5_7 1.391(9)
C4_7 H4_7 0.9500
C5_7 C6_7 1.414(10)
C5_7 H5_7 0.9500
C6_7 C7_7 1.433(12)
C6_7 H6_7 0.9500
C7_7 H7_7 0.9500
C1_8 C5_8 1.424(13)
C1_8 C2_8 1.432(12)
C2_8 C3_8 1.406(12)
C2_8 H2_8 0.9500
C3_8 C4_8 1.438(11)
C3_8 H3_8 0.9500
C4_8 C5_8 1.397(12)
C4_8 H4_8 0.9500
C5_8 H5_8 0.9500

loop_
_geom_torsion_atom_site_label_1
_geom_torsion_atom_site_label_2
_geom_torsion_atom_site_label_3
_geom_torsion_atom_site_label_4
_geom_torsion
P2 Pd1 P1 C1_5 -12.6(6)
Cl2 Pd1 P1 C1_5 168.0(6)
P2 Pd1 P1 C1_7 -6.1(7)
Cl2 Pd1 P1 C1_7 174.4(7)
P2 Pd1 P1 C1_1 -128.68(15)
Cl2 Pd1 P1 C1_1 51.86(16)
P2 Pd1 P1 C1_2 116.55(15)
Cl2 Pd1 P1 C1_2 -62.91(15)
P1 Pd1 P2 C1_6 -18.7(6)
Cl1 Pd1 P2 C1_6 165.0(6)
P1 Pd1 P2 C1_4 109.5(4)
Cl1 Pd1 P2 C1_4 -66.9(4)
P1 Pd1 P2 C1_8 -18.9(5)
Cl1 Pd1 P2 C1_8 164.7(5)
P1 Pd1 P2 C1_3 -136.74(16)
Cl1 Pd1 P2 C1_3 46.92(16)
P1 Pd1 P2 C1_14 100.2(5)
Cl1 Pd1 P2 C1_14 -76.1(5)
Pd1 P1 C1_1 C2_1 43.4(4)
Pd1 P1 C1_1 C6_1 171.2(3)
C6_1 C1_1 C2_1 C3_1 59.1(5)
P1 C1_1 C2_1 C3_1 -171.0(4)
C1_1 C2_1 C3_1 C4_1 -56.7(6)
C2_1 C3_1 C4_1 C5_1 53.8(6)
C3_1 C4_1 C5_1 C6_1 -53.3(6)
C2_1 C1_1 C6_1 C5_1 -59.0(5)
P1 C1_1 C6_1 C5_1 170.9(3)
C4_1 C5_1 C6_1 C1_1 56.0(6)
Pd1 P1 C1_2 C2_2 81.8(4)
Pd1 P1 C1_2 C6_2 -49.2(3)
C6_2 C1_2 C2_2 C3_2 -53.3(6)
P1 C1_2 C2_2 C3_2 176.4(4)
C1_2 C2_2 C3_2 C4_2 58.0(7)
C2_2 C3_2 C4_2 C5_2 -57.6(7)
C3_2 C4_2 C5_2 C6_2 53.3(8)
C4_2 C5_2 C6_2 C1_2 -48.3(7)
C2_2 C1_2 C6_2 C5_2 48.1(6)
P1 C1_2 C6_2 C5_2 -179.0(4)
Pd1 P2 C1_3 C2_3 170.8(3)
Pd1 P2 C1_3 C6_3 45.2(4)
C6_3 C1_3 C2_3 C3_3 -59.3(6)
P2 C1_3 C2_3 C3_3 173.2(4)
C1_3 C2_3 C3_3 C4_3 56.7(7)
C2_3 C3_3 C4_3 C5_3 -54.0(8)
C3_3 C4_3 C5_3 C6_3 54.3(8)
C4_3 C5_3 C6_3 C1_3 -56.4(8)
C2_3 C1_3 C6_3 C5_3 58.9(6)
P2 C1_3 C6_3 C5_3 -173.2(4)
Pd1 P2 C1_4 C6_4 81.4(10)
Pd1 P2 C1_4 C2_4 -55.3(9)
C6_4 C1_4 C2_4 C3_4 47.2(14)
P2 C1_4 C2_4 C3_4 -172.6(8)
C1_4 C2_4 C3_4 C4_4 -45.3(15)
C2_4 C3_4 C4_4 C5_4 44.1(16)
C3_4 C4_4 C5_4 C6_4 -45.5(16)
C2_4 C1_4 C6_4 C5_4 -48.6(14)
P2 C1_4 C6_4 C5_4 175.2(8)
C4_4 C5_4 C6_4 C1_4 47.9(14)
Pd1 P2 C1_14 C2_14 118.7(11)
Pd1 P2 C1_14 C6_14 -13.3(13)
C6_14 C1_14 C2_14 C3_14 -40(2)
P2 C1_14 C2_14 C3_14 -170.1(11)
C1_14 C2_14 C3_14 C4_14 42(2)
C2_14 C3_14 C4_14 C5_14 -46(2)
C3_14 C4_14 C5_14 C6_14 49(2)
C2_14 C1_14 C6_14 C5_14 42(2)
P2 C1_14 C6_14 C5_14 174.3(11)
C4_14 C5_14 C6_14 C1_14 -46(2)
Pd1 P1 C1_5 C5_5 -54.8(19)
Pd1 P1 C1_5 C2_5 129.4(13)
Pd1 P1 C1_5 Cr1 38.4(11)
C2_5 Cr1 C1_5 C5_5 -117.7(17)
C4_5 Cr1 C1_5 C5_5 -36.8(9)
C3_5 Cr1 C1_5 C5_5 -79.4(11)
C5_5 Cr1 C1_5 C2_5 117.7(17)
C4_5 Cr1 C1_5 C2_5 80.9(10)
C3_5 Cr1 C1_5 C2_5 38.4(8)
C2_5 Cr1 C1_5 P1 119.8(15)
C5_5 Cr1 C1_5 P1 -122.5(13)
C4_5 Cr1 C1_5 P1 -159.3(11)
C3_5 Cr1 C1_5 P1 158.2(11)
C5_5 C1_5 C2_5 C3_5 -2.2(16)
P1 C1_5 C2_5 C3_5 174.3(12)
Cr1 C1_5 C2_5 C3_5 -63.7(9)
C5_5 C1_5 C2_5 Cr1 61.6(11)
P1 C1_5 C2_5 Cr1 -122.0(16)
C5_5 Cr1 C2_5 C3_5 78.4(7)
C1_5 Cr1 C2_5 C3_5 115.9(13)
C4_5 Cr1 C2_5 C3_5 36.5(5)
C5_5 Cr1 C2_5 C1_5 -37.5(10)
C4_5 Cr1 C2_5 C1_5 -79.4(11)
C3_5 Cr1 C2_5 C1_5 -115.9(13)
C1_5 C2_5 C3_5 C4_5 2.6(12)
Cr1 C2_5 C3_5 C4_5 -60.3(7)
C1_5 C2_5 C3_5 Cr1 62.9(9)
C2_5 Cr1 C3_5 C4_5 119.4(9)
C5_5 Cr1 C3_5 C4_5 37.5(6)
C1_5 Cr1 C3_5 C4_5 80.6(7)
C5_5 Cr1 C3_5 C2_5 -81.8(8)
C1_5 Cr1 C3_5 C2_5 -38.8(7)
C4_5 Cr1 C3_5 C2_5 -119.4(9)
C2_5 C3_5 C4_5 C5_5 -2.0(11)
Cr1 C3_5 C4_5 C5_5 -61.6(8)
C2_5 C3_5 C4_5 Cr1 59.6(7)
C2_5 Cr1 C4_5 C5_5 80.5(9)
C1_5 Cr1 C4_5 C5_5 37.4(9)
C3_5 Cr1 C4_5 C5_5 117.2(11)
C2_5 Cr1 C4_5 C3_5 -36.7(5)
C5_5 Cr1 C4_5 C3_5 -117.2(11)
C1_5 Cr1 C4_5 C3_5 -79.8(7)
C3_5 C4_5 C5_5 C1_5 0.7(15)
Cr1 C4_5 C5_5 C1_5 -61.4(10)
C3_5 C4_5 C5_5 Cr1 62.1(7)
C2_5 C1_5 C5_5 C4_5 0.9(18)
P1 C1_5 C5_5 C4_5 -175.5(12)
Cr1 C1_5 C5_5 C4_5 62.1(10)
C2_5 C1_5 C5_5 Cr1 -61.1(11)
P1 C1_5 C5_5 Cr1 122.4(17)
C2_5 Cr1 C5_5 C4_5 -80.5(8)
C1_5 Cr1 C5_5 C4_5 -118.3(15)
C3_5 Cr1 C5_5 C4_5 -37.8(6)
C2_5 Cr1 C5_5 C1_5 37.8(10)
C4_5 Cr1 C5_5 C1_5 118.3(15)
C3_5 Cr1 C5_5 C1_5 80.5(11)
Pd1 P2 C1_6 C7_6 126.2(13)
Pd1 P2 C1_6 C2_6 -52.0(15)
Pd1 P2 C1_6 Cr1 32.8(12)
C2_6 Cr1 C1_6 C7_6 140.0(17)
C6_6 Cr1 C1_6 C7_6 20.2(9)
C5_6 Cr1 C1_6 C7_6 50.7(10)
C3_6 Cr1 C1_6 C7_6 118.0(11)
C4_6 Cr1 C1_6 C7_6 88.7(10)
C7_6 Cr1 C1_6 C2_6 -140.0(17)
C6_6 Cr1 C1_6 C2_6 -119.8(11)
C5_6 Cr1 C1_6 C2_6 -89.2(10)
C3_6 Cr1 C1_6 C2_6 -22.0(8)
C4_6 Cr1 C1_6 C2_6 -51.3(10)
C2_6 Cr1 C1_6 P2 -103.8(14)
C7_6 Cr1 C1_6 P2 116.2(15)
C6_6 Cr1 C1_6 P2 136.5(11)
C5_6 Cr1 C1_6 P2 167.0(10)
C3_6 Cr1 C1_6 P2 -125.8(11)
C4_6 Cr1 C1_6 P2 -155.0(10)
C7_6 C1_6 C2_6 C3_6 -2(3)
P2 C1_6 C2_6 C3_6 176.4(9)
Cr1 C1_6 C2_6 C3_6 45.4(14)
C7_6 C1_6 C2_6 Cr1 -47.1(15)
P2 C1_6 C2_6 Cr1 131.0(15)
C1_6 Cr1 C2_6 C3_6 -144.4(14)
C7_6 Cr1 C2_6 C3_6 -119.3(8)
C6_6 Cr1 C2_6 C3_6 -87.9(7)
C5_6 Cr1 C2_6 C3_6 -50.0(6)
C4_6 Cr1 C2_6 C3_6 -19.1(6)
C7_6 Cr1 C2_6 C1_6 25.2(11)
C6_6 Cr1 C2_6 C1_6 56.5(11)
C5_6 Cr1 C2_6 C1_6 94.4(11)
C3_6 Cr1 C2_6 C1_6 144.4(14)
C4_6 Cr1 C2_6 C1_6 125.3(12)
C1_6 C2_6 C3_6 C4_6 -5(2)
Cr1 C2_6 C3_6 C4_6 40.4(10)
C1_6 C2_6 C3_6 Cr1 -45.0(14)
C1_6 Cr1 C3_6 C4_6 -126.6(9)
C2_6 Cr1 C3_6 C4_6 -149.1(9)
C7_6 Cr1 C3_6 C4_6 -92.8(6)
C6_6 Cr1 C3_6 C4_6 -54.9(6)
C5_6 Cr1 C3_6 C4_6 -23.3(5)
C1_6 Cr1 C3_6 C2_6 22.5(8)
C7_6 Cr1 C3_6 C2_6 56.4(7)
C6_6 Cr1 C3_6 C2_6 94.2(8)
C5_6 Cr1 C3_6 C2_6 125.8(8)
C4_6 Cr1 C3_6 C2_6 149.1(9)
C2_6 C3_6 C4_6 C5_6 6.4(15)
Cr1 C3_6 C4_6 C5_6 46.3(9)
C2_6 C3_6 C4_6 Cr1 -39.9(10)
C1_6 Cr1 C4_6 C3_6 50.3(7)
C2_6 Cr1 C4_6 C3_6 19.4(6)
C7_6 Cr1 C4_6 C3_6 89.5(7)
C6_6 Cr1 C4_6 C3_6 120.4(7)
C5_6 Cr1 C4_6 C3_6 142.5(9)
C1_6 Cr1 C4_6 C5_6 -92.2(7)
C2_6 Cr1 C4_6 C5_6 -123.1(8)
C7_6 Cr1 C4_6 C5_6 -53.0(6)
C6_6 Cr1 C4_6 C5_6 -22.1(5)
C3_6 Cr1 C4_6 C5_6 -142.5(9)
C3_6 C4_6 C5_6 C6_6 -2.4(15)
Cr1 C4_6 C5_6 C6_6 43.9(10)
C3_6 C4_6 C5_6 Cr1 -46.3(9)
C1_6 Cr1 C5_6 C6_6 -52.5(7)
C2_6 Cr1 C5_6 C6_6 -91.5(7)
C7_6 Cr1 C5_6 C6_6 -21.6(6)
C3_6 Cr1 C5_6 C6_6 -121.4(7)
C4_6 Cr1 C5_6 C6_6 -144.5(9)
C1_6 Cr1 C5_6 C4_6 92.0(7)
C2_6 Cr1 C5_6 C4_6 53.0(6)
C7_6 Cr1 C5_6 C4_6 122.9(8)
C6_6 Cr1 C5_6 C4_6 144.5(9)
C3_6 Cr1 C5_6 C4_6 23.0(5)
C4_6 C5_6 C6_6 C7_6 0.0(17)
Cr1 C5_6 C6_6 C7_6 44.2(11)
C4_6 C5_6 C6_6 Cr1 -44.2(10)
C1_6 Cr1 C6_6 C5_6 124.5(9)
C2_6 Cr1 C6_6 C5_6 91.4(7)
C7_6 Cr1 C6_6 C5_6 145.3(10)
C3_6 Cr1 C6_6 C5_6 53.6(6)
C4_6 Cr1 C6_6 C5_6 22.1(5)
C1_6 Cr1 C6_6 C7_6 -20.8(9)
C2_6 Cr1 C6_6 C7_6 -53.9(7)
C5_6 Cr1 C6_6 C7_6 -145.3(10)
C3_6 Cr1 C6_6 C7_6 -91.8(8)
C4_6 Cr1 C6_6 C7_6 -123.3(9)
C5_6 C6_6 C7_6 C1_6 -3(2)
Cr1 C6_6 C7_6 C1_6 42.0(15)
C5_6 C6_6 C7_6 Cr1 -44.6(11)
C2_6 C1_6 C7_6 C6_6 5(3)
P2 C1_6 C7_6 C6_6 -173.0(11)
Cr1 C1_6 C7_6 C6_6 -42.2(15)
C2_6 C1_6 C7_6 Cr1 47.2(15)
P2 C1_6 C7_6 Cr1 -130.8(17)
C1_6 Cr1 C7_6 C6_6 147.3(14)
C2_6 Cr1 C7_6 C6_6 122.3(8)
C5_6 Cr1 C7_6 C6_6 21.5(6)
C3_6 Cr1 C7_6 C6_6 89.9(7)
C4_6 Cr1 C7_6 C6_6 52.6(7)
C2_6 Cr1 C7_6 C1_6 -25.0(10)
C6_6 Cr1 C7_6 C1_6 -147.3(14)
C5_6 Cr1 C7_6 C1_6 -125.8(12)
C3_6 Cr1 C7_6 C1_6 -57.4(11)
C4_6 Cr1 C7_6 C1_6 -94.8(11)
Pd1 P1 C1_7 C7_7 -60.9(16)
Pd1 P1 C1_7 C2_7 117.4(14)
Pd1 P1 C1_7 Cr2 20.3(14)
C2_7 Cr2 C1_7 C7_7 -140(2)
C6_7 Cr2 C1_7 C7_7 -22.1(11)
C3_7 Cr2 C1_7 C7_7 -120.0(14)
C4_7 Cr2 C1_7 C7_7 -89.5(12)
C5_7 Cr2 C1_7 C7_7 -52.1(12)
C7_7 Cr2 C1_7 C2_7 139.6(19)
C6_7 Cr2 C1_7 C2_7 117.5(12)
C3_7 Cr2 C1_7 C2_7 19.6(9)
C4_7 Cr2 C1_7 C2_7 50.1(11)
C5_7 Cr2 C1_7 C2_7 87.5(10)
C2_7 Cr2 C1_7 P1 121.6(18)
C7_7 Cr2 C1_7 P1 -98.9(13)
C6_7 Cr2 C1_7 P1 -121.0(12)
C3_7 Cr2 C1_7 P1 141.1(13)
C4_7 Cr2 C1_7 P1 171.6(11)
C5_7 Cr2 C1_7 P1 -150.9(11)
C7_7 C1_7 C2_7 C3_7 6(3)
P1 C1_7 C2_7 C3_7 -172.2(11)
Cr2 C1_7 C2_7 C3_7 -41.2(16)
C7_7 C1_7 C2_7 Cr2 47.2(16)
P1 C1_7 C2_7 Cr2 -131.0(18)
C7_7 Cr2 C2_7 C3_7 123.7(9)
C1_7 Cr2 C2_7 C3_7 148.8(15)
C6_7 Cr2 C2_7 C3_7 90.6(7)
C4_7 Cr2 C2_7 C3_7 21.9(6)
C5_7 Cr2 C2_7 C3_7 52.6(7)
C7_7 Cr2 C2_7 C1_7 -25.2(12)
C6_7 Cr2 C2_7 C1_7 -58.2(11)
C3_7 Cr2 C2_7 C1_7 -148.8(15)
C4_7 Cr2 C2_7 C1_7 -126.9(13)
C5_7 Cr2 C2_7 C1_7 -96.2(12)
C1_7 C2_7 C3_7 C4_7 -3(2)
Cr2 C2_7 C3_7 C4_7 -44.0(10)
C1_7 C2_7 C3_7 Cr2 41.2(16)
C2_7 Cr2 C3_7 C4_7 144.9(9)
C7_7 Cr2 C3_7 C4_7 92.6(7)
C1_7 Cr2 C3_7 C4_7 125.2(9)
C6_7 Cr2 C3_7 C4_7 53.7(5)
C5_7 Cr2 C3_7 C4_7 21.9(5)
C7_7 Cr2 C3_7 C2_7 -52.3(8)
C1_7 Cr2 C3_7 C2_7 -19.6(9)
C6_7 Cr2 C3_7 C2_7 -91.1(8)
C4_7 Cr2 C3_7 C2_7 -144.9(10)
C5_7 Cr2 C3_7 C2_7 -123.0(9)
C2_7 C3_7 C4_7 C5_7 -1.4(15)
Cr2 C3_7 C4_7 C5_7 -45.0(9)
C2_7 C3_7 C4_7 Cr2 43.7(10)
C2_7 Cr2 C4_7 C5_7 122.4(8)
C7_7 Cr2 C4_7 C5_7 53.7(7)
C1_7 Cr2 C4_7 C5_7 92.3(8)
C6_7 Cr2 C4_7 C5_7 23.0(5)
C3_7 Cr2 C4_7 C5_7 144.3(8)
C2_7 Cr2 C4_7 C3_7 -22.0(6)
C7_7 Cr2 C4_7 C3_7 -90.6(7)
C1_7 Cr2 C4_7 C3_7 -52.0(7)
C6_7 Cr2 C4_7 C3_7 -121.4(7)
C5_7 Cr2 C4_7 C3_7 -144.3(8)
C3_7 C4_7 C5_7 C6_7 -0.1(15)
Cr2 C4_7 C5_7 C6_7 -44.8(10)
C3_7 C4_7 C5_7 Cr2 44.7(9)
C2_7 Cr2 C5_7 C4_7 -53.7(6)
C7_7 Cr2 C5_7 C4_7 -123.0(9)
C1_7 Cr2 C5_7 C4_7 -92.3(7)
C6_7 Cr2 C5_7 C4_7 -143.2(9)
C3_7 Cr2 C5_7 C4_7 -22.4(5)
C2_7 Cr2 C5_7 C6_7 89.5(8)
C7_7 Cr2 C5_7 C6_7 20.2(8)
C1_7 Cr2 C5_7 C6_7 51.0(7)
C3_7 Cr2 C5_7 C6_7 120.9(8)
C4_7 Cr2 C5_7 C6_7 143.2(9)
C4_7 C5_7 C6_7 C7_7 4.0(18)
Cr2 C5_7 C6_7 C7_7 -41.2(13)
C4_7 C5_7 C6_7 Cr2 45.2(10)
C2_7 Cr2 C6_7 C5_7 -92.7(6)
C7_7 Cr2 C6_7 C5_7 -148.1(13)
C1_7 Cr2 C6_7 C5_7 -126.2(9)
C3_7 Cr2 C6_7 C5_7 -54.4(6)
C4_7 Cr2 C6_7 C5_7 -22.5(5)
C2_7 Cr2 C6_7 C7_7 55.4(10)
C1_7 Cr2 C6_7 C7_7 21.9(11)
C3_7 Cr2 C6_7 C7_7 93.8(11)
C4_7 Cr2 C6_7 C7_7 125.6(11)
C5_7 Cr2 C6_7 C7_7 148.1(13)
C2_7 C1_7 C7_7 C6_7 -3(3)
P1 C1_7 C7_7 C6_7 175.5(13)
Cr2 C1_7 C7_7 C6_7 44.4(17)
C2_7 C1_7 C7_7 Cr2 -47.3(16)
P1 C1_7 C7_7 Cr2 131.2(14)
C5_7 C6_7 C7_7 C1_7 -3(3)
Cr2 C6_7 C7_7 C1_7 -44.6(17)
C5_7 C6_7 C7_7 Cr2 41.7(13)
C2_7 Cr2 C7_7 C1_7 25.2(12)
C6_7 Cr2 C7_7 C1_7 145.0(18)
C3_7 Cr2 C7_7 C1_7 56.3(12)
C4_7 Cr2 C7_7 C1_7 94.6(13)
C5_7 Cr2 C7_7 C1_7 125.1(14)
C2_7 Cr2 C7_7 C6_7 -119.8(10)
C1_7 Cr2 C7_7 C6_7 -145.0(18)
C3_7 Cr2 C7_7 C6_7 -88.6(9)
C4_7 Cr2 C7_7 C6_7 -50.4(9)
C5_7 Cr2 C7_7 C6_7 -19.8(8)
Pd1 P2 C1_8 C5_8 136.1(12)
Pd1 P2 C1_8 C2_8 -53.0(14)
Pd1 P2 C1_8 Cr2 38.4(9)
C2_8 Cr2 C1_8 C5_8 115.2(14)
C4_8 Cr2 C1_8 C5_8 35.8(7)
C3_8 Cr2 C1_8 C5_8 78.8(9)
C5_8 Cr2 C1_8 C2_8 -115.2(14)
C4_8 Cr2 C1_8 C2_8 -79.4(9)
C3_8 Cr2 C1_8 C2_8 -36.5(7)
C2_8 Cr2 C1_8 P2 -117.9(12)
C5_8 Cr2 C1_8 P2 126.9(11)
C4_8 Cr2 C1_8 P2 162.7(9)
C3_8 Cr2 C1_8 P2 -154.3(10)
C5_8 C1_8 C2_8 C3_8 -0.1(14)
P2 C1_8 C2_8 C3_8 -172.9(9)
Cr2 C1_8 C2_8 C3_8 61.9(9)
C5_8 C1_8 C2_8 Cr2 -62.0(9)
P2 C1_8 C2_8 Cr2 125.1(13)
C5_8 Cr2 C2_8 C3_8 -80.1(7)
C1_8 Cr2 C2_8 C3_8 -119.1(12)
C4_8 Cr2 C2_8 C3_8 -37.9(6)
C5_8 Cr2 C2_8 C1_8 39.0(8)
C4_8 Cr2 C2_8 C1_8 81.3(9)
C3_8 Cr2 C2_8 C1_8 119.1(12)
C1_8 C2_8 C3_8 C4_8 -0.3(12)
Cr2 C2_8 C3_8 C4_8 60.9(7)
C1_8 C2_8 C3_8 Cr2 -61.2(9)
C5_8 Cr2 C3_8 C2_8 80.5(8)
C1_8 Cr2 C3_8 C2_8 37.3(7)
C4_8 Cr2 C3_8 C2_8 117.9(9)
C2_8 Cr2 C3_8 C4_8 -117.9(9)
C5_8 Cr2 C3_8 C4_8 -37.4(6)
C1_8 Cr2 C3_8 C4_8 -80.5(7)
C2_8 C3_8 C4_8 C5_8 0.5(11)
Cr2 C3_8 C4_8 C5_8 61.0(7)
C2_8 C3_8 C4_8 Cr2 -60.5(7)
C2_8 Cr2 C4_8 C5_8 -80.0(8)
C1_8 Cr2 C4_8 C5_8 -36.7(7)
C3_8 Cr2 C4_8 C5_8 -117.3(10)
C2_8 Cr2 C4_8 C3_8 37.2(5)
C5_8 Cr2 C4_8 C3_8 117.3(10)
C1_8 Cr2 C4_8 C3_8 80.6(6)
C3_8 C4_8 C5_8 C1_8 -0.5(12)
Cr2 C4_8 C5_8 C1_8 60.8(9)
C3_8 C4_8 C5_8 Cr2 -61.3(7)
C2_8 C1_8 C5_8 C4_8 0.4(14)
P2 C1_8 C5_8 C4_8 172.6(10)
Cr2 C1_8 C5_8 C4_8 -61.5(9)
C2_8 C1_8 C5_8 Cr2 61.9(8)
P2 C1_8 C5_8 Cr2 -125.9(14)
C2_8 Cr2 C5_8 C4_8 80.9(7)
C1_8 Cr2 C5_8 C4_8 120.1(12)
C3_8 Cr2 C5_8 C4_8 38.3(6)
C2_8 Cr2 C5_8 C1_8 -39.3(8)
C4_8 Cr2 C5_8 C1_8 -120.1(12)
C3_8 Cr2 C5_8 C1_8 -81.8(9)

loop_
_platon_squeeze_void_nr
_platon_squeeze_void_average_x
_platon_squeeze_void_average_y
_platon_squeeze_void_average_z
_platon_squeeze_void_volume
_platon_squeeze_void_count_electrons
_platon_squeeze_void_content
1 0.500 0.177 0.250 141 41 ' '
2 1.000 0.677 0.250 141 41 ' '
3 0.000 0.240 0.250 29 1 ' '
4 0.500 0.740 0.250 29 1 ' '
5 0.500 0.823 0.750 141 41 ' '
6 1.000 0.323 0.750 141 41 ' '
7 0.000 0.760 0.750 29 1 ' '
8 0.500 0.260 0.750 29 1 ' '
